data_9014369
loop_
_publ_author_name
'Thorogood, G. J.'
'Kennedy, B. J.'
'Griffith, C. S.'
'Elcombe, M. E.'
'Avdeev, M.'
'Hanna, J. V.'
'Thorogood, S. K.'
'Luca, V.'

_publ_section_title
;
 Structure and phase transformations in the titanosilicate, sitinakite.
 The importance of water
 Note: T = 573 K dehydrated sample
;
_journal_name_full 'Chemistry of Materials'
_journal_page_first 4222
_journal_page_last 4231
_journal_paper_doi 10.1021/cm100727h
_journal_volume 22
_journal_year 2010
_chemical_compound_source Synthetic
_chemical_formula_sum 'Na11 O14 Si4 Ti4'
_chemical_name_mineral Sitinakite
_space_group_IT_number 135
_symmetry_space_group_name_Hall '-P 4c 2ab'
_symmetry_space_group_name_H-M 'P 42/m b c'
_cell_angle_alpha 90
_cell_angle_beta 90
_cell_angle_gamma 90
_cell_length_a 10.6772
_cell_length_b 10.6772
_cell_length_c 11.8850
_cell_formula_units_Z 4
_cell_volume 1354.921
_database_code_amcsd 0012224
_exptl_crystal_density_diffrn 3.827
_cod_original_formula_sum 'Na11 Ti4 Si4 O14'
_cod_database_code 9014369

loop_
_space_group_symop_operation_xyz
x,y,z
1/2-y,1/2-x,1/2+z
1/2+y,1/2+x,1/2-z
y,-x,1/2-z
-y,x,1/2+z
1/2+x,1/2-y,z
1/2-x,1/2+y,-z
x,y,-z
-x,-y,z
1/2+y,1/2+x,1/2+z
1/2-y,1/2-x,1/2-z
-y,x,1/2-z
y,-x,1/2+z
1/2-x,1/2+y,z
1/2+x,1/2-y,-z
-x,-y,-z

loop_
_atom_site_label
_atom_site_fract_x
_atom_site_fract_y
_atom_site_fract_z
_atom_site_U_iso_or_equiv
Na1 0.71700 -0.19900 0.00000 0.03293
Na2 0.64800 0.25800 0.00000 0.01646
Na3 0.58500 0.12100 0.18900 0.01900
Na4 0.47500 0.91700 0.00000 0.03800
Na5 0.50000 0.00000 0.25000 0.07599
Ti 0.85990 0.03290 0.15600 0.00899
Si 0.31100 0.19800 0.25000 0.01900
O1 0.85300 0.01620 0.00000 0.00760
O2 0.71270 0.93500 0.18280 0.02280
O3 0.88590 0.02760 0.33200 0.02026
O4 0.78700 0.19830 0.15820 0.02406

loop_
_cod_related_entry_id
_cod_related_entry_database
_cod_related_entry_code
1 AMCSD 0012224
